data_7251815
loop_
_publ_author_name
'Yang, Changmeng'
'Bai, Yingxiang'
'Shen, Ruwei'
'Zhu, Dunru'

_publ_section_title
;
 Atom orientation in SBU-induced conformational isomerism in
 hydroxamate-based In-MOFs
;
_journal_issue 18
_journal_name_full CrystEngComm
_journal_page_first 2927
_journal_page_last 2936
_journal_paper_doi 10.1039/D6CE00133E
_journal_volume 28
_journal_year 2026
_chemical_formula_moiety 'C12 H8 In N3 O6, H, C3 H7 N O, H2 O'
_chemical_formula_sum 'C15 H18 In N4 O8'
_chemical_formula_weight 497.15
_space_group_crystal_system triclinic
_space_group_IT_number 2
_space_group_name_Hall '-P 1'
_space_group_name_H-M_alt 'P -1'
_atom_sites_solution_hydrogens mixed
_atom_sites_solution_primary iterative
_audit_creation_date 2025-10-25
_audit_creation_method
;
Olex2 1.5
(compiled 2025.07.13 svn.rb7424aed for OlexSys, GUI svn.r7314)
;
_audit_update_record
;
2025-10-29 deposited with the CCDC.	2026-03-20 downloaded from the CCDC.
;
_cell_angle_alpha 104.9470(10)
_cell_angle_beta 101.6770(10)
_cell_angle_gamma 93.1520(10)
_cell_formula_units_Z 2
_cell_length_a 6.7775(7)
_cell_length_b 9.2688(9)
_cell_length_c 15.8288(16)
_cell_measurement_reflns_used 3494
_cell_measurement_temperature 293(2)
_cell_measurement_theta_max 29.1180
_cell_measurement_theta_min 2.4460
_cell_volume 934.77(16)
_computing_molecular_graphics 'Olex2 1.5 (Dolomanov et al., 2009)'
_computing_publication_material 'Olex2 1.5 (Dolomanov et al., 2009)'
_computing_structure_refinement 'SHELXL 2018/3 (Sheldrick, 2015)'
_computing_structure_solution 'olex2.solve 1.5 (Bourhis et al., 2015)'
_diffrn_ambient_temperature 293(2)
_diffrn_measured_fraction_theta_full 0.989
_diffrn_measured_fraction_theta_max 0.989
_diffrn_measurement_device_type 'XtaLAB Synergy R, DW system, HyPix'
_diffrn_measurement_method '\w scans'
_diffrn_radiation_type MoK\a
_diffrn_radiation_wavelength 0.71073
_diffrn_reflns_av_R_equivalents 0.0304
_diffrn_reflns_av_unetI/netI 0.0395
_diffrn_reflns_Laue_measured_fraction_full 0.989
_diffrn_reflns_Laue_measured_fraction_max 0.989
_diffrn_reflns_limit_h_max 8
_diffrn_reflns_limit_h_min -8
_diffrn_reflns_limit_k_max 10
_diffrn_reflns_limit_k_min -11
_diffrn_reflns_limit_l_max 18
_diffrn_reflns_limit_l_min -18
_diffrn_reflns_number 6721
_diffrn_reflns_point_group_measured_fraction_full 0.989
_diffrn_reflns_point_group_measured_fraction_max 0.989
_diffrn_reflns_theta_full 25.002
_diffrn_reflns_theta_max 25.002
_diffrn_reflns_theta_min 1.366
_exptl_absorpt_coefficient_mu 1.316
_exptl_absorpt_correction_T_max 0.988
_exptl_absorpt_correction_T_min 0.986
_exptl_absorpt_correction_type multi-scan
_exptl_crystal_colour Colorless
_exptl_crystal_density_diffrn 1.766
_exptl_crystal_density_method 'not measured'
_exptl_crystal_description Needle
_exptl_crystal_F_000 498
_exptl_crystal_size_max 0.14
_exptl_crystal_size_mid 0.12
_exptl_crystal_size_min 0.10
_refine_diff_density_max 0.775
_refine_diff_density_min -0.798
_refine_diff_density_rms 0.111
_refine_ls_extinction_method none
_refine_ls_goodness_of_fit_ref 1.069
_refine_ls_hydrogen_treatment constr
_refine_ls_matrix_type full
_refine_ls_number_parameters 255
_refine_ls_number_reflns 3226
_refine_ls_number_restraints 69
_refine_ls_restrained_S_all 1.076
_refine_ls_R_factor_all 0.0409
_refine_ls_R_factor_gt 0.0346
_refine_ls_shift/su_max 0.001
_refine_ls_shift/su_mean 0.000
_refine_ls_structure_factor_coef Fsqd
_refine_ls_weighting_details 'w=1/[\s^2^(Fo^2^)+(0.0566P)^2^+0.6460P] where P=(Fo^2^+2Fc^2^)/3'
_refine_ls_weighting_scheme calc
_refine_ls_wR_factor_gt 0.0909
_refine_ls_wR_factor_ref 0.0936
_reflns_Friedel_coverage 0.000
_reflns_number_gt 2905
_reflns_number_total 3226
_reflns_threshold_expression 'I > 2\s(I)'
_cod_data_source_file d6ce00133e2.cif
_cod_data_source_block 1
_cod_depositor_comments 'Adding full bibliography for 7251815--7251817.cif.'
_cod_database_code 7251815
_shelx_shelxl_version_number 2018/3
_shelx_space_group_comment
;
The symmetry employed for this shelxl refinement is uniquely defined
by the following loop, which should always be used as a source of
symmetry information in preference to the above space-group names.
They are only intended as comments.
;
_olex2_refinement_description
;
1. Restrained distances
 N4-C15
 1.45 with sigma of 0.001
 N4-C14
 1.45 with sigma of 0.001
 C13-N4
 1.36 with sigma of 0.001
 C13-O7
 1.22 with sigma of 0.001
 C13-C14
 2.46 with sigma of 0.04
 C13-C15
 2.45 with sigma of 0.04
 N4-C14 \\sim N4-C15
 with sigma of 0.02
2. Restrained planarity
 C13, C14, C15, N4, O7
 with sigma of 0.001
3. Uiso/Uaniso restraints and constraints
C13 \\sim C14 \\sim C15 \\sim N4 \\sim O7: within 2A with sigma of 0.04 and
sigma for terminal atoms of 0.08 within 2A
Uanis(C13) \\sim Ueq, Uanis(N4) \\sim Ueq, Uanis(O7) \\sim Ueq: with sigma of
0.02 and sigma for terminal atoms of 0.01
Uanis(C14) \\sim Ueq, Uanis(C15) \\sim Ueq, Uanis(O1W) \\sim Ueq: with sigma of
0.01 and sigma for terminal atoms of 0.005
4.a Riding coordinates:
 C13(H13), N1(H1), N2(H2), N3(H3A), O1W(H1WA,H1WB)
4.b Aromatic/amide H refined with riding coordinates:
 C3(H3), C4(H4), C6(H), C7(H7), C11(H11), C12(H12)
4.c Idealised Me refined as rotating group:
 C14(H14A,H14B,H14C), C15(H15A,H15B,H15C)
;
_olex2_submission_special_instructions 'No special instructions were received'

loop_
_space_group_symop_operation_xyz
'x, y, z'
'-x, -y, -z'

loop_
_atom_site_label
_atom_site_type_symbol
_atom_site_fract_x
_atom_site_fract_y
_atom_site_fract_z
_atom_site_U_iso_or_equiv
_atom_site_adp_type
_atom_site_occupancy
_atom_site_site_symmetry_order
_atom_site_calc_flag
_atom_site_refinement_flags_posn
_atom_site_refinement_flags_adp
_atom_site_refinement_flags_occupancy
_atom_site_disorder_assembly
_atom_site_disorder_group
In1 In 0.28563(4) 0.28671(3) 0.32892(2) 0.02569(12) Uani 1 1 d . . . . .
C1 C 0.5660(6) 0.5573(4) 0.3887(3) 0.0284(9) Uani 1 1 d . . . . .
C2 C 0.6821(6) 0.6987(4) 0.3920(3) 0.0295(9) Uani 1 1 d . . . . .
C3 C 0.8756(7) 0.6981(5) 0.3773(3) 0.0382(11) Uani 1 1 d . . . . .
H3 H 0.936640 0.609597 0.369599 0.046 Uiso 1 1 calc R U . . .
C4 C 0.9790(7) 0.8279(5) 0.3739(3) 0.0370(11) Uani 1 1 d . . . . .
H4 H 1.109764 0.826232 0.364190 0.044 Uiso 1 1 calc R U . . .
C5 C 0.8907(6) 0.9611(4) 0.3849(3) 0.0275(9) Uani 1 1 d . . . . .
C6 C 0.6966(7) 0.9618(5) 0.4012(3) 0.0393(11) Uani 1 1 d . . . . .
H H 0.635765 1.050406 0.409696 0.047 Uiso 1 1 calc R U . . .
C7 C 0.5941(7) 0.8316(5) 0.4047(3) 0.0379(11) Uani 1 1 d . . . . .
H7 H 0.464404 0.833126 0.415668 0.045 Uiso 1 1 calc R U . . .
C8 C 1.0132(6) 1.0962(4) 0.3825(3) 0.0276(9) Uani 1 1 d . . . . .
C9 C 0.3343(8) 0.1501(6) 0.1496(3) 0.0443(12) Uani 1 1 d . . . . .
C10 C 0.4162(8) 0.0730(6) 0.0706(3) 0.0491(13) Uani 1 1 d . . . . .
C11 C 0.3057(9) 0.0397(8) -0.0163(4) 0.0666(18) Uani 1 1 d . . . . .
H11 H 0.174556 0.066209 -0.027826 0.080 Uiso 1 1 calc R U . . .
C12 C 0.6119(9) 0.0335(8) 0.0874(3) 0.0646(18) Uani 1 1 d . . . . .
H12 H 0.687859 0.055775 0.146002 0.077 Uiso 1 1 calc R U . . .
C13 C 0.2056(8) 0.6961(4) 0.0291(4) 0.108(3) Uani 1 1 d D U . . .
H13 H 0.275985 0.682222 -0.016601 0.129 Uiso 1 1 d R U . . .
C14 C 0.1874(16) 0.7028(10) 0.1808(6) 0.174(5) Uani 1 1 d D U . . .
H14A H 0.277909 0.705383 0.236397 0.261 Uiso 1 1 calc R U . . .
H14B H 0.080095 0.622514 0.166591 0.261 Uiso 1 1 calc R U . . .
H14C H 0.130902 0.796675 0.186258 0.261 Uiso 1 1 calc R U . . .
C15 C 0.5025(10) 0.6366(8) 0.1232(9) 0.195(6) Uani 1 1 d D U . . .
H15A H 0.553969 0.633438 0.070644 0.292 Uiso 1 1 calc R U . . .
H15B H 0.501341 0.539255 0.134011 0.292 Uiso 1 1 calc R U . . .
H15C H 0.587752 0.709151 0.173950 0.292 Uiso 1 1 calc R U . . .
N1 N 0.6584(5) 0.4709(4) 0.4339(2) 0.0273(8) Uani 1 1 d . . . . .
H1 H 0.778688 0.459011 0.418680 0.033 Uiso 1 1 d R U . . .
N2 N 0.9436(5) 1.2265(4) 0.4022(2) 0.0292(8) Uani 1 1 d . . . . .
H2 H 0.808563 1.224740 0.384138 0.035 Uiso 1 1 d R U . . .
N3 N 0.1612(7) 0.2032(5) 0.1359(3) 0.0509(11) Uani 1 1 d . . . . .
H3A H 0.141794 0.247825 0.091117 0.061 Uiso 1 1 d R U . . .
N4 N 0.2980(10) 0.6786(4) 0.1098(4) 0.106(2) Uani 1 1 d D U . . .
O2 O 0.3872(5) 0.5198(3) 0.3431(2) 0.0423(8) Uani 1 1 d . . . . .
O1 O 0.5689(4) 0.3294(3) 0.42813(19) 0.0278(6) Uani 1 1 d . . . . .
O3 O 1.0567(4) 1.3547(3) 0.4024(2) 0.0304(7) Uani 1 1 d . . . . .
O4 O 1.1864(4) 1.0864(3) 0.3624(2) 0.0351(7) Uani 1 1 d . . . . .
O5 O 0.0785(5) 0.2697(4) 0.2062(2) 0.0507(9) Uani 1 1 d . . . . .
O6 O 0.4316(5) 0.1584(4) 0.2284(2) 0.0451(8) Uani 1 1 d . . . . .
O7 O 0.0337(9) 0.7314(5) 0.0150(3) 0.1097(19) Uani 1 1 d D U . . .
O1W O 0.7304(19) 0.4070(15) 0.1969(8) 0.261(6) Uani 1 1 d . U . . .
H1WA H 0.842739 0.369963 0.199238 0.313 Uiso 1 1 d R U . . .
H1WB H 0.644408 0.344563 0.205079 0.313 Uiso 1 1 d R U . . .

loop_
_atom_site_aniso_label
_atom_site_aniso_U_11
_atom_site_aniso_U_22
_atom_site_aniso_U_33
_atom_site_aniso_U_23
_atom_site_aniso_U_13
_atom_site_aniso_U_12
In1 0.02450(18) 0.02175(18) 0.02946(18) 0.00449(12) 0.00855(12) -0.00584(11)
C1 0.026(2) 0.022(2) 0.037(2) 0.0087(17) 0.0077(18) -0.0010(17)
C2 0.027(2) 0.023(2) 0.037(2) 0.0083(17) 0.0059(18) -0.0037(17)
C3 0.034(3) 0.023(2) 0.060(3) 0.011(2) 0.018(2) 0.0047(19)
C4 0.023(2) 0.031(2) 0.063(3) 0.017(2) 0.018(2) 0.0029(18)
C5 0.026(2) 0.021(2) 0.035(2) 0.0077(17) 0.0072(17) -0.0039(16)
C6 0.033(2) 0.022(2) 0.069(3) 0.018(2) 0.018(2) 0.0067(18)
C7 0.021(2) 0.029(2) 0.069(3) 0.016(2) 0.020(2) 0.0008(18)
C8 0.027(2) 0.023(2) 0.033(2) 0.0067(16) 0.0085(18) -0.0017(17)
C9 0.038(3) 0.052(3) 0.038(3) 0.002(2) 0.011(2) 0.001(2)
C10 0.042(3) 0.069(4) 0.031(2) 0.001(2) 0.011(2) 0.007(3)
C11 0.050(3) 0.102(5) 0.039(3) 0.002(3) 0.011(3) 0.020(3)
C12 0.051(3) 0.101(5) 0.028(3) -0.004(3) 0.005(2) 0.016(3)
C13 0.137(8) 0.122(7) 0.062(5) 0.025(4) 0.010(5) 0.048(6)
C14 0.181(7) 0.186(7) 0.161(7) 0.058(5) 0.035(5) 0.026(5)
C15 0.194(7) 0.200(7) 0.192(7) 0.060(5) 0.036(5) 0.038(5)
N1 0.0209(17) 0.0213(17) 0.043(2) 0.0091(15) 0.0134(15) 0.0009(14)
N2 0.0228(18) 0.0211(17) 0.043(2) 0.0076(15) 0.0084(15) -0.0025(14)
N3 0.049(3) 0.072(3) 0.027(2) 0.0045(19) 0.0083(19) 0.010(2)
N4 0.112(5) 0.134(6) 0.076(4) 0.038(4) 0.011(4) 0.048(5)
O2 0.0313(17) 0.0342(17) 0.058(2) 0.0237(15) -0.0077(15) -0.0110(14)
O1 0.0257(15) 0.0183(14) 0.0392(16) 0.0086(12) 0.0075(12) -0.0030(11)
O3 0.0294(16) 0.0158(13) 0.0457(17) 0.0054(12) 0.0140(13) -0.0047(11)
O4 0.0292(16) 0.0237(15) 0.059(2) 0.0139(14) 0.0209(15) 0.0028(12)
O5 0.040(2) 0.074(3) 0.0302(17) 0.0016(16) 0.0054(15) 0.0133(18)
O6 0.0379(19) 0.064(2) 0.0280(17) 0.0019(15) 0.0083(14) 0.0092(16)
O7 0.119(4) 0.147(5) 0.069(3) 0.042(3) 0.008(3) 0.050(4)
O1W 0.256(7) 0.259(7) 0.265(7) 0.069(5) 0.055(5) 0.036(5)

loop_
_atom_type_symbol
_atom_type_description
_atom_type_scat_dispersion_real
_atom_type_scat_dispersion_imag
_atom_type_scat_source
C C 0.0033 0.0016 'International Tables Vol C Tables 4.2.6.8 and 6.1.1.4'
H H 0.0000 0.0000 'International Tables Vol C Tables 4.2.6.8 and 6.1.1.4'
In In -0.7276 1.3100 'International Tables Vol C Tables 4.2.6.8 and 6.1.1.4'
N N 0.0061 0.0033 'International Tables Vol C Tables 4.2.6.8 and 6.1.1.4'
O O 0.0106 0.0060 'International Tables Vol C Tables 4.2.6.8 and 6.1.1.4'

loop_
_geom_angle_atom_site_label_1
_geom_angle_atom_site_label_2
_geom_angle_atom_site_label_3
_geom_angle
_geom_angle_site_symmetry_1
_geom_angle_site_symmetry_3
_geom_angle_publ_flag
O2 In1 O6 104.58(14) . . ?
O1 In1 O2 76.69(11) . . ?
O1 In1 O4 93.37(11) . 1_445 ?
O1 In1 O6 90.23(11) . . ?
O3 In1 O2 90.75(12) 1_445 . ?
O3 In1 O1 105.83(11) 1_445 . ?
O3 In1 O4 75.68(10) 1_445 1_445 ?
O3 In1 O6 160.11(12) 1_445 . ?
O4 In1 O2 160.50(13) 1_445 . ?
O4 In1 O6 92.03(13) 1_445 . ?
O5 In1 O2 91.81(14) . . ?
O5 In1 O1 159.70(13) . . ?
O5 In1 O3 90.77(12) . 1_445 ?
O5 In1 O4 102.15(14) . 1_445 ?
O5 In1 O6 76.37(12) . . ?
N1 C1 C2 117.2(4) . . ?
O2 C1 C2 121.5(4) . . ?
O2 C1 N1 121.3(4) . . ?
C3 C2 C1 120.2(4) . . ?
C3 C2 C7 119.3(4) . . ?
C7 C2 C1 120.5(4) . . ?
C2 C3 H3 119.8 . . ?
C2 C3 C4 120.3(4) . . ?
C4 C3 H3 119.8 . . ?
C3 C4 H4 119.6 . . ?
C3 C4 C5 120.9(4) . . ?
C5 C4 H4 119.6 . . ?
C4 C5 C6 118.6(4) . . ?
C4 C5 C8 117.6(4) . . ?
C6 C5 C8 123.7(4) . . ?
C5 C6 H 119.9 . . ?
C7 C6 C5 120.2(4) . . ?
C7 C6 H 119.9 . . ?
C2 C7 H7 119.7 . . ?
C6 C7 C2 120.7(4) . . ?
C6 C7 H7 119.7 . . ?
N2 C8 C5 119.2(4) . . ?
O4 C8 C5 120.6(4) . . ?
O4 C8 N2 120.2(4) . . ?
N3 C9 C10 119.2(4) . . ?
O6 C9 C10 119.7(5) . . ?
O6 C9 N3 121.1(4) . . ?
C11 C10 C9 122.8(5) . . ?
C11 C10 C12 119.5(5) . . ?
C12 C10 C9 117.7(4) . . ?
C10 C11 H11 119.7 . . ?
C10 C11 C12 120.6(5) . 2_655 ?
C12 C11 H11 119.7 2_655 . ?
C10 C12 C11 119.9(5) . 2_655 ?
C10 C12 H12 120.1 . . ?
C11 C12 H12 120.1 2_655 . ?
N4 C13 H13 119.1 . . ?
O7 C13 H13 119.0 . . ?
O7 C13 N4 121.9(6) . . ?
H14A C14 H14B 109.5 . . ?
H14A C14 H14C 109.5 . . ?
H14B C14 H14C 109.5 . . ?
N4 C14 H14A 109.5 . . ?
N4 C14 H14B 109.5 . . ?
N4 C14 H14C 109.5 . . ?
H15A C15 H15B 109.5 . . ?
H15A C15 H15C 109.5 . . ?
H15B C15 H15C 109.5 . . ?
N4 C15 H15A 109.5 . . ?
N4 C15 H15B 109.5 . . ?
N4 C15 H15C 109.5 . . ?
C1 N1 H1 107.3 . . ?
C1 N1 O1 121.4(3) . . ?
O1 N1 H1 107.3 . . ?
C8 N2 H2 115.4 . . ?
C8 N2 O3 120.4(3) . . ?
O3 N2 H2 115.3 . . ?
C9 N3 H3A 114.3 . . ?
C9 N3 O5 120.8(4) . . ?
O5 N3 H3A 114.0 . . ?
C13 N4 C14 118.5(7) . . ?
C13 N4 C15 119.8(8) . . ?
C15 N4 C14 121.7(8) . . ?
C1 O2 In1 111.8(3) . . ?
N1 O1 In1 107.6(2) . . ?
N2 O3 In1 107.7(2) . 1_665 ?
C8 O4 In1 110.8(2) . 1_665 ?
N3 O5 In1 109.8(3) . . ?
C9 O6 In1 111.5(3) . . ?
H1WA O1W H1WB 108.3 . . ?

loop_
_geom_bond_atom_site_label_1
_geom_bond_atom_site_label_2
_geom_bond_distance
_geom_bond_site_symmetry_2
_geom_bond_publ_flag
In1 O2 2.171(3) . ?
In1 O1 2.164(3) . ?
In1 O3 2.149(3) 1_445 ?
In1 O4 2.167(3) 1_445 ?
In1 O5 2.117(3) . ?
In1 O6 2.172(3) . ?
C1 C2 1.474(6) . ?
C1 N1 1.310(5) . ?
C1 O2 1.257(5) . ?
C2 C3 1.377(6) . ?
C2 C7 1.384(6) . ?
C3 H3 0.9300 . ?
C3 C4 1.378(6) . ?
C4 H4 0.9300 . ?
C4 C5 1.388(6) . ?
C5 C6 1.391(6) . ?
C5 C8 1.477(6) . ?
C6 H 0.9300 . ?
C6 C7 1.378(6) . ?
C7 H7 0.9300 . ?
C8 N2 1.306(5) . ?
C8 O4 1.278(5) . ?
C9 C10 1.499(7) . ?
C9 N3 1.297(7) . ?
C9 O6 1.268(6) . ?
C10 C11 1.374(7) . ?
C10 C12 1.387(7) . ?
C11 H11 0.9300 . ?
C11 C12 1.393(8) 2_655 ?
C12 H12 0.9300 . ?
C13 H13 0.9300 . ?
C13 N4 1.3591(10) . ?
C13 O7 1.2197(10) . ?
C14 H14A 0.9600 . ?
C14 H14B 0.9600 . ?
C14 H14C 0.9600 . ?
C14 N4 1.4499(10) . ?
C15 H15A 0.9600 . ?
C15 H15B 0.9600 . ?
C15 H15C 0.9600 . ?
C15 N4 1.4498(10) . ?
N1 H1 0.9000 . ?
N1 O1 1.387(4) . ?
N2 H2 0.9000 . ?
N2 O3 1.377(4) . ?
N3 H3A 0.8999 . ?
N3 O5 1.367(5) . ?
O1W H1WA 0.8500 . ?
O1W H1WB 0.8500 . ?

loop_
_geom_torsion_atom_site_label_1
_geom_torsion_atom_site_label_2
_geom_torsion_atom_site_label_3
_geom_torsion_atom_site_label_4
_geom_torsion
_geom_torsion_site_symmetry_1
_geom_torsion_site_symmetry_2
_geom_torsion_site_symmetry_3
_geom_torsion_site_symmetry_4
_geom_torsion_publ_flag
C1 C2 C3 C4 175.3(4) . . . . ?
C1 C2 C7 C6 -175.2(4) . . . . ?
C1 N1 O1 In1 4.4(4) . . . . ?
C2 C1 N1 O1 -173.8(3) . . . . ?
C2 C1 O2 In1 167.2(3) . . . . ?
C2 C3 C4 C5 -0.2(7) . . . . ?
C3 C2 C7 C6 1.1(7) . . . . ?
C3 C4 C5 C6 1.3(7) . . . . ?
C3 C4 C5 C8 178.6(4) . . . . ?
C4 C5 C6 C7 -1.1(7) . . . . ?
C4 C5 C8 N2 -172.6(4) . . . . ?
C4 C5 C8 O4 6.5(6) . . . . ?
C5 C6 C7 C2 -0.1(8) . . . . ?
C5 C8 N2 O3 178.6(3) . . . . ?
C5 C8 O4 In1 164.2(3) . . . 1_665 ?
C6 C5 C8 N2 4.6(6) . . . . ?
C6 C5 C8 O4 -176.3(4) . . . . ?
C7 C2 C3 C4 -0.9(7) . . . . ?
C8 C5 C6 C7 -178.3(4) . . . . ?
C8 N2 O3 In1 17.3(4) . . . 1_665 ?
C9 C10 C11 C12 -179.4(6) . . . 2_655 ?
C9 C10 C12 C11 179.4(6) . . . 2_655 ?
C9 N3 O5 In1 5.6(6) . . . . ?
C10 C9 N3 O5 177.8(5) . . . . ?
C10 C9 O6 In1 176.8(4) . . . . ?
C11 C10 C12 C11 -0.1(12) . . . 2_655 ?
C12 C10 C11 C12 0.1(12) . . . 2_655 ?
N1 C1 C2 C3 48.2(6) . . . . ?
N1 C1 C2 C7 -135.5(4) . . . . ?
N1 C1 O2 In1 -11.3(5) . . . . ?
N2 C8 O4 In1 -16.7(5) . . . 1_665 ?
N3 C9 C10 C11 -8.0(9) . . . . ?
N3 C9 C10 C12 172.5(6) . . . . ?
N3 C9 O6 In1 -5.5(7) . . . . ?
O2 C1 C2 C3 -130.4(5) . . . . ?
O2 C1 C2 C7 45.9(6) . . . . ?
O2 C1 N1 O1 4.8(6) . . . . ?
O4 C8 N2 O3 -0.6(6) . . . . ?
O6 C9 C10 C11 169.8(6) . . . . ?
O6 C9 C10 C12 -9.7(9) . . . . ?
O6 C9 N3 O5 0.0(8) . . . . ?
O7 C13 N4 C14 0.00(2) . . . . ?
O7 C13 N4 C15 180.001(14) . . . . ?
